data_1001238
loop_
_publ_author_name
'Billy, M'
'Labbe, J C'
'Selvaraj, A'
'Roult, G'

_publ_section_title
;
Modifications structurales du nitrure de silicium en fonction de la
temperature
;
_journal_coden_ASTM MRBUAC
_journal_name_full 'Materials Research Bulletin'
_journal_page_first 921
_journal_page_last 934
_journal_paper_doi 10.1016/0025-5408(83)90003-X
_journal_volume 18
_journal_year 1983
_chemical_formula_structural 'Si3 N4'
_chemical_formula_sum 'N4 Si3'
_chemical_name_systematic 'Silicon nitride - $-alpha'
_space_group_IT_number 159
_symmetry_cell_setting trigonal
_symmetry_Int_Tables_number 159
_symmetry_space_group_name_Hall 'P 3 -2c'
_symmetry_space_group_name_H-M 'P 3 1 c'
_cell_angle_alpha 90
_cell_angle_beta 90
_cell_angle_gamma 120
_cell_formula_units_Z 4
_cell_length_a 7.7523(2)
_cell_length_b 7.7523(2)
_cell_length_c 5.6198(2)
_cell_volume 292.5
_cod_database_code 1001238

loop_
_symmetry_equiv_pos_as_xyz
x,y,z
-y,x-y,z
y-x,-x,z
y,x,1/2+z
x-y,-y,1/2+z
-x,y-x,1/2+z

loop_
_atom_site_label
_atom_site_type_symbol
_atom_site_symmetry_multiplicity
_atom_site_Wyckoff_symbol
_atom_site_fract_x
_atom_site_fract_y
_atom_site_fract_z
_atom_site_occupancy
_atom_site_attached_hydrogens
_atom_site_calc_flag
N1 N3- 2 a 0. 0. 0.5 1. 0 d
N2 N3- 2 b 0.3333 0.6667 0.6351 1. 0 d
N3 N3- 6 c 0.6533 0.6109 0.4592 1. 0 d
N4 N3- 6 c 0.3169 0.3198 0.7288 1. 0 d
Si1 Si4+ 6 c 0.0821 0.5089 0.6828 1. 0 d
Si2 Si4+ 6 c 0.2563 0.1712 0.4726 1. 0 d

loop_
_atom_type_symbol
_atom_type_oxidation_number
N3- -3.000
Si4+ 4.000
